data_2206464
loop_
_publ_author_name
'Yu-Quan Shi'
'Dan Xu'
'Ming-Jian Cai'
'Bin Chen'

_publ_section_title
;
 <i>N</i>-Ethyl-5-(pyrrol-1-yl)-1,8-naphthalimide
;
_journal_coeditor_code IS6096
_journal_issue 8
_journal_name_full 'Acta Crystallographica Section E'
_journal_page_first o2436
_journal_page_last o2437
_journal_paper_doi 10.1107/S1600536805021185
_journal_volume 61
_journal_year 2005
_chemical_formula_iupac 'C18 H14 N2 O2'
_chemical_formula_moiety 'C18 H14 N2 O2'
_chemical_formula_sum 'C18 H14 N2 O2'
_chemical_formula_weight 290.31
_chemical_melting_point 454
_chemical_name_systematic
;
N-Ethyl-5-(pyrrol-1-yl)-1,8-naphthalimide
;
_space_group_IT_number 9
_symmetry_cell_setting monoclinic
_symmetry_space_group_name_Hall 'C -2yc'
_symmetry_space_group_name_H-M 'C 1 c 1'
_atom_sites_solution_hydrogens geom
_atom_sites_solution_primary direct
_atom_sites_solution_secondary difmap
_audit_creation_method SHELXL-97
_cell_angle_alpha 90.00
_cell_angle_beta 127.771(4)
_cell_angle_gamma 90.00
_cell_formula_units_Z 4
_cell_length_a 10.257(4)
_cell_length_b 23.040(8)
_cell_length_c 7.424(3)
_cell_measurement_reflns_used 2040
_cell_measurement_temperature 294(2)
_cell_measurement_theta_max 26.26
_cell_measurement_theta_min 2.66
_cell_volume 1386.8(9)
_computing_cell_refinement SMART
_computing_data_collection 'SMART (Bruker, 1997)'
_computing_data_reduction 'SAINT (Bruker, 1997)'
_computing_molecular_graphics 'SHELXTL (Bruker, 1997)'
_computing_publication_material SHELXTL
_computing_structure_refinement 'SHELXL97 (Sheldrick, 1997)'
_computing_structure_solution 'SHELXS97 (Sheldrick, 1997)'
_diffrn_ambient_temperature 294(2)
_diffrn_measured_fraction_theta_full 0.992
_diffrn_measured_fraction_theta_max 0.992
_diffrn_measurement_device_type 'Bruker SMART CCD area-detector'
_diffrn_measurement_method '\f and \w'
_diffrn_radiation_monochromator graphite
_diffrn_radiation_source 'fine-focus sealed tube'
_diffrn_radiation_type MoK\a
_diffrn_radiation_wavelength 0.71073
_diffrn_reflns_av_R_equivalents 0.0199
_diffrn_reflns_av_sigmaI/netI 0.0230
_diffrn_reflns_limit_h_max 12
_diffrn_reflns_limit_h_min -12
_diffrn_reflns_limit_k_max 28
_diffrn_reflns_limit_k_min -13
_diffrn_reflns_limit_l_max 9
_diffrn_reflns_limit_l_min -9
_diffrn_reflns_number 3830
_diffrn_reflns_theta_full 26.31
_diffrn_reflns_theta_max 26.31
_diffrn_reflns_theta_min 2.66
_diffrn_standards_decay_% 0
_diffrn_standards_number 0
_exptl_absorpt_coefficient_mu 0.092
_exptl_absorpt_correction_T_max 0.989
_exptl_absorpt_correction_T_min 0.962
_exptl_absorpt_correction_type multi-scan
_exptl_absorpt_process_details '(SADABS; Sheldrick, 1996)'
_exptl_crystal_colour yellow
_exptl_crystal_density_diffrn 1.391
_exptl_crystal_density_method 'not measured'
_exptl_crystal_description prism
_exptl_crystal_F_000 608
_exptl_crystal_size_max 0.32
_exptl_crystal_size_mid 0.22
_exptl_crystal_size_min 0.12
_refine_diff_density_max 0.152
_refine_diff_density_min -0.159
_refine_ls_extinction_method none
_refine_ls_goodness_of_fit_ref 1.059
_refine_ls_hydrogen_treatment constr
_refine_ls_matrix_type full
_refine_ls_number_parameters 200
_refine_ls_number_reflns 1401
_refine_ls_number_restraints 2
_refine_ls_restrained_S_all 1.058
_refine_ls_R_factor_all 0.0406
_refine_ls_R_factor_gt 0.0328
_refine_ls_shift/su_max 0.000
_refine_ls_shift/su_mean 0.000
_refine_ls_structure_factor_coef Fsqd
_refine_ls_weighting_details 'calc w = 1/[\s^2^(Fo^2^)+(0.053P)^2^+0.2346P] where P = (Fo^2^+2Fc^2^)/3'
_refine_ls_weighting_scheme calc
_refine_ls_wR_factor_gt 0.0821
_refine_ls_wR_factor_ref 0.0890
_reflns_number_gt 1240
_reflns_number_total 1401
_reflns_threshold_expression I>2\s(I)
_cod_data_source_file is6096.cif
_cod_data_source_block I
_cod_original_cell_volume 1386.7(9)
_cod_original_sg_symbol_H-M 'C c'
_cod_database_code 2206464
_cod_database_fobs_code 2206464

loop_
_symmetry_equiv_pos_as_xyz
'x, y, z'
'x, -y, z+1/2'
'x+1/2, y+1/2, z'
'x+1/2, -y+1/2, z+1/2'

loop_
_atom_site_label
_atom_site_fract_x
_atom_site_fract_y
_atom_site_fract_z
_atom_site_U_iso_or_equiv
_atom_site_adp_type
_atom_site_calc_flag
_atom_site_refinement_flags
_atom_site_occupancy
_atom_site_type_symbol
N1 0.2588(3) 0.35745(10) 0.5873(4) 0.0431(5) Uani d . 1 N
N2 0.1497(3) 0.11282(8) 0.0863(4) 0.0416(5) Uani d . 1 N
O1 0.1427(3) 0.38752(8) 0.2267(4) 0.0556(5) Uani d . 1 O
O2 0.3516(3) 0.32768(9) 0.9382(4) 0.0655(6) Uani d . 1 O
C1 0.1836(3) 0.34705(11) 0.3578(4) 0.0391(6) Uani d . 1 C
C2 0.1610(3) 0.28577(11) 0.2846(4) 0.0342(5) Uani d . 1 C
C3 0.2120(3) 0.24047(11) 0.4434(4) 0.0325(5) Uani d . 1 C
C4 0.2757(3) 0.25342(11) 0.6700(4) 0.0366(5) Uani d . 1 C
C5 0.2984(3) 0.31446(12) 0.7452(4) 0.0433(6) Uani d . 1 C
C6 0.0938(3) 0.27244(10) 0.0629(4) 0.0389(5) Uani d . 1 C
H6 0.0545 0.3021 -0.0436 0.047 Uiso calc R 1 H
C7 0.0835(3) 0.21481(11) -0.0052(4) 0.0413(6) Uani d . 1 C
H7 0.0374 0.2066 -0.1561 0.050 Uiso calc R 1 H
C8 0.1414(3) 0.17014(10) 0.1503(4) 0.0371(6) Uani d . 1 C
C9 0.1990(3) 0.18131(11) 0.3769(4) 0.0342(5) Uani d . 1 C
C10 0.2397(3) 0.13758(11) 0.5377(4) 0.0413(6) Uani d . 1 C
H10 0.2273 0.0988 0.4952 0.050 Uiso calc R 1 H
C11 0.2968(3) 0.15114(12) 0.7544(5) 0.0456(6) Uani d . 1 C
H11 0.3214 0.1217 0.8565 0.055 Uiso calc R 1 H
C12 0.3184(3) 0.20946(12) 0.8235(4) 0.0436(6) Uani d . 1 C
H12 0.3615 0.2184 0.9727 0.052 Uiso calc R 1 H
C13 0.0341(3) 0.08731(12) -0.1223(4) 0.0480(6) Uani d . 1 C
H13 -0.0708 0.1016 -0.2357 0.058 Uiso calc R 1 H
C14 0.1006(4) 0.03760(11) -0.1327(5) 0.0525(7) Uani d . 1 C
H14 0.0486 0.0116 -0.2539 0.063 Uiso calc R 1 H
C15 0.2627(4) 0.03230(10) 0.0730(5) 0.0499(7) Uani d . 1 C
H15 0.3365 0.0024 0.1111 0.060 Uiso calc R 1 H
C16 0.2907(3) 0.07888(10) 0.2049(5) 0.0433(6) Uani d . 1 C
H16 0.3876 0.0866 0.3495 0.052 Uiso calc R 1 H
C17 0.2990(4) 0.41824(12) 0.6697(5) 0.0545(7) Uani d . 1 C
H17A 0.3201 0.4400 0.5781 0.065 Uiso calc R 1 H
H17B 0.3992 0.4186 0.8259 0.065 Uiso calc R 1 H
C18 0.1637(5) 0.44786(14) 0.6595(8) 0.0841(12) Uani d . 1 C
H18A 0.0654 0.4493 0.5043 0.126 Uiso calc R 1 H
H18B 0.1974 0.4866 0.7181 0.126 Uiso calc R 1 H
H18C 0.1419 0.4265 0.7497 0.126 Uiso calc R 1 H

loop_
_atom_site_aniso_label
_atom_site_aniso_U_11
_atom_site_aniso_U_22
_atom_site_aniso_U_33
_atom_site_aniso_U_12
_atom_site_aniso_U_13
_atom_site_aniso_U_23
N1 0.0432(12) 0.0384(11) 0.0439(12) -0.0016(9) 0.0247(10) -0.0038(9)
N2 0.0448(11) 0.0382(10) 0.0396(11) -0.0013(9) 0.0248(10) -0.0043(8)
O1 0.0651(12) 0.0401(10) 0.0533(11) 0.0014(9) 0.0321(10) 0.0078(8)
O2 0.0886(16) 0.0588(12) 0.0435(12) -0.0047(12) 0.0376(12) -0.0099(9)
C1 0.0349(13) 0.0383(12) 0.0418(14) 0.0009(10) 0.0224(12) 0.0037(11)
C2 0.0321(12) 0.0378(12) 0.0354(12) 0.0018(9) 0.0220(11) 0.0043(10)
C3 0.0275(11) 0.0367(12) 0.0333(13) 0.0009(9) 0.0186(10) 0.0027(10)
C4 0.0333(12) 0.0436(13) 0.0343(12) 0.0005(10) 0.0215(11) -0.0006(10)
C5 0.0415(14) 0.0490(14) 0.0382(14) -0.0029(11) 0.0238(12) -0.0047(12)
C6 0.0383(12) 0.0426(12) 0.0343(12) 0.0051(11) 0.0214(11) 0.0073(11)
C7 0.0421(13) 0.0494(14) 0.0319(12) 0.0036(11) 0.0224(11) 0.0006(11)
C8 0.0355(13) 0.0377(13) 0.0391(13) 0.0014(10) 0.0233(11) -0.0005(11)
C9 0.0309(11) 0.0383(12) 0.0346(13) 0.0015(9) 0.0206(11) 0.0015(10)
C10 0.0455(14) 0.0373(13) 0.0469(15) 0.0028(10) 0.0312(13) 0.0060(11)
C11 0.0535(16) 0.0488(14) 0.0420(14) 0.0070(12) 0.0331(13) 0.0141(11)
C12 0.0461(14) 0.0517(15) 0.0371(13) 0.0035(13) 0.0275(12) 0.0052(12)
C13 0.0465(15) 0.0498(14) 0.0421(14) -0.0097(12) 0.0243(12) -0.0072(11)
C14 0.0660(18) 0.0410(13) 0.0513(16) -0.0141(13) 0.0363(15) -0.0111(12)
C15 0.0619(17) 0.0352(12) 0.0582(17) 0.0005(12) 0.0395(15) 0.0006(11)
C16 0.0459(14) 0.0380(12) 0.0430(13) 0.0010(11) 0.0257(12) -0.0002(11)
C17 0.0528(15) 0.0423(14) 0.0546(17) -0.0094(13) 0.0258(14) -0.0117(12)
C18 0.074(2) 0.0578(19) 0.101(3) 0.0033(18) 0.044(2) -0.022(2)

loop_
_atom_type_symbol
_atom_type_description
_atom_type_scat_dispersion_real
_atom_type_scat_dispersion_imag
_atom_type_scat_source
C C 0.0033 0.0000 'International Tables Vol C Tables 4.2.6.8 and 6.1.1.4'
H H 0.0000 0.0000 'International Tables Vol C Tables 4.2.6.8 and 6.1.1.4'
N N 0.0061 0.0000 'International Tables Vol C Tables 4.2.6.8 and 6.1.1.4'
O O 0.0106 0.0000 'International Tables Vol C Tables 4.2.6.8 and 6.1.1.4'

loop_
_geom_angle_atom_site_label_1
_geom_angle_atom_site_label_2
_geom_angle_atom_site_label_3
_geom_angle
_geom_angle_publ_flag
C5 N1 C1 124.4(2) yes
C5 N1 C17 117.5(2) yes
C1 N1 C17 118.2(2) ?
C13 N2 C16 108.6(2) ?
C13 N2 C8 125.8(2) yes
C16 N2 C8 124.3(2) yes
O1 C1 N1 120.4(2) ?
O1 C1 C2 122.4(2) ?
N1 C1 C2 117.3(2) ?
C6 C2 C3 119.5(2) ?
C6 C2 C1 120.3(2) yes
C3 C2 C1 120.2(2) ?
C2 C3 C4 120.1(2) ?
C2 C3 C9 120.5(2) ?
C4 C3 C9 119.3(2) ?
C12 C4 C3 120.6(2) ?
C12 C4 C5 119.3(2) ?
C3 C4 C5 120.1(2) yes
O2 C5 N1 120.1(3) ?
O2 C5 C4 122.4(3) ?
N1 C5 C4 117.5(2) ?
C2 C6 C7 121.0(2) ?
C2 C6 H6 119.5 ?
C7 C6 H6 119.5 ?
C8 C7 C6 120.4(2) ?
C8 C7 H7 119.8 ?
C6 C7 H7 119.8 ?
C7 C8 N2 119.7(2) ?
C7 C8 C9 120.5(2) yes
N2 C8 C9 119.7(2) ?
C10 C9 C8 124.2(2) ?
C10 C9 C3 118.1(2) ?
C8 C9 C3 117.7(2) ?
C11 C10 C9 121.4(2) ?
C11 C10 H10 119.3 ?
C9 C10 H10 119.3 ?
C10 C11 C12 120.3(2) yes
C10 C11 H11 119.8 ?
C12 C11 H11 119.8 ?
C4 C12 C11 120.0(2) ?
C4 C12 H12 120.0 ?
C11 C12 H12 120.0 ?
C14 C13 N2 107.9(2) ?
C14 C13 H13 126.1 ?
N2 C13 H13 126.1 ?
C13 C14 C15 108.1(2) yes
C13 C14 H14 126.0 ?
C15 C14 H14 126.0 ?
C16 C15 C14 107.4(2) ?
C16 C15 H15 126.3 ?
C14 C15 H15 126.3 ?
C15 C16 N2 108.1(2) yes
C15 C16 H16 126.0 ?
N2 C16 H16 126.0 ?
N1 C17 C18 113.1(2) ?
N1 C17 H17A 109.0 ?
C18 C17 H17A 109.0 ?
N1 C17 H17B 109.0 ?
C18 C17 H17B 109.0 ?
H17A C17 H17B 107.8 ?
C17 C18 H18A 109.5 ?
C17 C18 H18B 109.5 ?
H18A C18 H18B 109.5 ?
C17 C18 H18C 109.5 ?
H18A C18 H18C 109.5 ?
H18B C18 H18C 109.5 ?

loop_
_geom_bond_atom_site_label_1
_geom_bond_atom_site_label_2
_geom_bond_distance
_geom_bond_publ_flag
N1 C5 1.392(4) yes
N1 C1 1.394(3) yes
N1 C17 1.482(3) ?
N2 C13 1.378(3) yes
N2 C16 1.385(3) yes
N2 C8 1.424(3) ?
O1 C1 1.222(3) yes
O2 C5 1.219(3) ?
C1 C2 1.480(3) yes
C2 C6 1.374(3) yes
C2 C3 1.413(3) yes
C3 C4 1.414(3) ?
C3 C9 1.428(3) yes
C4 C12 1.380(4) ?
C4 C5 1.478(4) ?
C6 C7 1.402(3) yes
C6 H6 0.9300 ?
C7 C8 1.380(3) yes
C7 H7 0.9300 ?
C8 C9 1.424(4) yes
C9 C10 1.416(3) ?
C10 C11 1.369(4) ?
C10 H10 0.9300 ?
C11 C12 1.406(4) ?
C11 H11 0.9300 ?
C12 H12 0.9300 ?
C13 C14 1.359(4) yes
C13 H13 0.9300 ?
C14 C15 1.415(4) yes
C14 H14 0.9300 ?
C15 C16 1.360(3) yes
C15 H15 0.9300 ?
C16 H16 0.9300 ?
C17 C18 1.507(5) ?
C17 H17A 0.9700 ?
C17 H17B 0.9700 ?
C18 H18A 0.9600 ?
C18 H18B 0.9600 ?
C18 H18C 0.9600 ?

loop_
_geom_hbond_atom_site_label_D
_geom_hbond_atom_site_label_H
_geom_hbond_atom_site_label_A
_geom_hbond_site_symmetry_A
_geom_hbond_distance_DH
_geom_hbond_distance_HA
_geom_hbond_distance_DA
_geom_hbond_angle_DHA
C7 H7 O2 4_453 0.93 2.51 3.413(4) 164
C16 H16 O1 4 0.93 2.46 3.392(3) 177

loop_
_geom_torsion_atom_site_label_1
_geom_torsion_atom_site_label_2
_geom_torsion_atom_site_label_3
_geom_torsion_atom_site_label_4
_geom_torsion
C5 N1 C1 O1 175.0(2)
C17 N1 C1 O1 -4.7(4)
C5 N1 C1 C2 -6.7(3)
C17 N1 C1 C2 173.6(2)
O1 C1 C2 C6 0.9(4)
N1 C1 C2 C6 -177.4(2)
O1 C1 C2 C3 179.3(2)
N1 C1 C2 C3 1.1(3)
C6 C2 C3 C4 -177.6(2)
C1 C2 C3 C4 3.9(3)
C6 C2 C3 C9 2.0(3)
C1 C2 C3 C9 -176.5(2)
C2 C3 C4 C12 176.8(2)
C9 C3 C4 C12 -2.8(3)
C2 C3 C4 C5 -3.7(3)
C9 C3 C4 C5 176.7(2)
C1 N1 C5 O2 -174.0(3)
C17 N1 C5 O2 5.7(4)
C1 N1 C5 C4 7.0(4)
C17 N1 C5 C4 -173.3(2)
C12 C4 C5 O2 -1.1(4)
C3 C4 C5 O2 179.4(2)
C12 C4 C5 N1 178.0(2)
C3 C4 C5 N1 -1.5(3)
C3 C2 C6 C7 -3.6(3)
C1 C2 C6 C7 174.9(2)
C2 C6 C7 C8 -0.1(3)
C6 C7 C8 N2 -172.0(2)
C6 C7 C8 C9 5.5(3)
C13 N2 C8 C7 -39.4(3)
C16 N2 C8 C7 125.9(3)
C13 N2 C8 C9 143.1(2)
C16 N2 C8 C9 -51.7(3)
C7 C8 C9 C10 171.2(2)
N2 C8 C9 C10 -11.3(3)
C7 C8 C9 C3 -6.9(3)
N2 C8 C9 C3 170.58(19)
C2 C3 C9 C10 -175.1(2)
C4 C3 C9 C10 4.5(3)
C2 C3 C9 C8 3.2(3)
C4 C3 C9 C8 -177.2(2)
C8 C9 C10 C11 179.0(2)
C3 C9 C10 C11 -2.8(3)
C9 C10 C11 C12 -0.8(4)
C3 C4 C12 C11 -0.8(4)
C5 C4 C12 C11 179.7(2)
C10 C11 C12 C4 2.6(4)
C16 N2 C13 C14 1.0(3)
C8 N2 C13 C14 168.2(2)
N2 C13 C14 C15 -0.9(3)
C13 C14 C15 C16 0.4(3)
C14 C15 C16 N2 0.2(3)
C13 N2 C16 C15 -0.7(3)
C8 N2 C16 C15 -168.2(2)
C5 N1 C17 C18 -87.7(3)
C1 N1 C17 C18 92.0(3)

loop_
_cod_related_entry_id
_cod_related_entry_database
_cod_related_entry_code
1 ChemSpider 21129109
